data_4126655
loop_
_publ_author_name
'Ji, Lei'
'Friedrich, Alexandra'
'Krummenacher, Ivo'
'Eichhorn, Antonius'
'Braunschweig, Holger'
'Moos, Michael'
'Hahn, Sebastian'
'Geyer, Florian L.'
'Tverskoy, Olena'
'Han, Jie'
'Lambert, Christoph'
'Dreuw, Andreas'
'Marder, Todd B.'
'Bunz, Uwe H. F.'

_publ_section_title
;
 Preparation, Properties, and Structures of the Radical Anions and
 Dianions of Azapentacenes.
;
_journal_name_full 'Journal of the American Chemical Society'
_journal_paper_doi 10.1021/jacs.7b09460
_journal_year 2017
_chemical_formula_moiety 'C42 H52 N2 Si2, 2(C16 H32 K O7)'
_chemical_formula_sum 'C74 H116 K2 N2 O14 Si2'
_chemical_formula_weight 1392.06
_space_group_crystal_system monoclinic
_space_group_IT_number 14
_space_group_name_Hall '-P 2ybc'
_space_group_name_H-M_alt 'P 1 21/c 1'
_symmetry_space_group_name_Hall '-P 2ybc'
_symmetry_space_group_name_H-M 'P 1 21/c 1'
_atom_sites_solution_hydrogens geom
_atom_sites_solution_primary iterative
_atom_sites_solution_secondary difmap
_audit_creation_date 2016-07-26
_audit_creation_method SHELXL-2014/7
_cell_angle_alpha 90
_cell_angle_beta 113.466(8)
_cell_angle_gamma 90
_cell_formula_units_Z 2
_cell_length_a 15.139(4)
_cell_length_b 17.386(3)
_cell_length_c 15.866(4)
_cell_measurement_reflns_used 9886
_cell_measurement_temperature 100(2)
_cell_measurement_theta_max 26.74
_cell_measurement_theta_min 2.34
_cell_volume 3830.7(16)
_computing_cell_refinement 'Saint+ ver. V8.34A (Bruker AXS)'
_computing_data_collection 'APEX2 ver. 2014.9 (Bruker AXS)'
_computing_data_reduction 'Saint+ ver. V8.34A (Bruker AXS)'
_computing_molecular_graphics 'ShelXLe (Huebschle et all, 2011)'
_computing_publication_material 'SHELXL-2014/7 (Sheldrick, 2014)'
_computing_structure_refinement 'SHELXL-2014/7 (Sheldrick, 2014)'
_computing_structure_solution 'SHELXT (Sheldrick, 2014)'
_diffrn_ambient_temperature 100(2)
_diffrn_detector 'CCD area detector (Apex2)'
_diffrn_detector_area_resol_mean 8.333
_diffrn_measured_fraction_theta_full 1.000
_diffrn_measured_fraction_theta_max 1.000
_diffrn_measurement_device_type 'Bruker X8-APEX II'
_diffrn_measurement_method '\f and \w scans'
_diffrn_radiation_monochromator graphite
_diffrn_radiation_type MoK\a
_diffrn_radiation_wavelength 0.71073
_diffrn_reflns_av_R_equivalents 0.0292
_diffrn_reflns_av_unetI/netI 0.0204
_diffrn_reflns_Laue_measured_fraction_full 1.000
_diffrn_reflns_Laue_measured_fraction_max 1.000
_diffrn_reflns_limit_h_max 18
_diffrn_reflns_limit_h_min -18
_diffrn_reflns_limit_k_max 21
_diffrn_reflns_limit_k_min -21
_diffrn_reflns_limit_l_max 19
_diffrn_reflns_limit_l_min -19
_diffrn_reflns_number 48384
_diffrn_reflns_point_group_measured_fraction_full 1.000
_diffrn_reflns_point_group_measured_fraction_max 1.000
_diffrn_reflns_theta_full 26.000
_diffrn_reflns_theta_max 26.022
_diffrn_reflns_theta_min 1.877
_diffrn_source 'rotating-anode (Nonius FR-591)'
_exptl_absorpt_coefficient_mu 0.216
_exptl_absorpt_correction_T_max 0.7454
_exptl_absorpt_correction_T_min 0.7090
_exptl_absorpt_correction_type multi-scan
_exptl_absorpt_process_details 'SadAbs 2014/5 (Bruker AXS)'
_exptl_crystal_colour black
_exptl_crystal_density_diffrn 1.207
_exptl_crystal_description block
_exptl_crystal_F_000 1504
_exptl_crystal_recrystallization_method 'recrystallised from tetrahydrofurane and pentane by evaporation'
_exptl_crystal_size_max 0.944
_exptl_crystal_size_mid 0.477
_exptl_crystal_size_min 0.338
_refine_diff_density_max 0.778
_refine_diff_density_min -0.266
_refine_diff_density_rms 0.042
_refine_ls_extinction_method none
_refine_ls_goodness_of_fit_ref 1.059
_refine_ls_hydrogen_treatment constr
_refine_ls_matrix_type full
_refine_ls_number_parameters 430
_refine_ls_number_reflns 7538
_refine_ls_number_restraints 0
_refine_ls_restrained_S_all 1.059
_refine_ls_R_factor_all 0.0455
_refine_ls_R_factor_gt 0.0372
_refine_ls_shift/su_max 0.002
_refine_ls_shift/su_mean 0.000
_refine_ls_structure_factor_coef Fsqd
_refine_ls_weighting_details 'w=1/[\s^2^(Fo^2^)+(0.0431P)^2^+2.1191P] where P=(Fo^2^+2Fc^2^)/3'
_refine_ls_weighting_scheme calc
_refine_ls_wR_factor_gt 0.0927
_refine_ls_wR_factor_ref 0.0973
_reflns_Friedel_coverage 0.000
_reflns_number_gt 6496
_reflns_number_total 7538
_reflns_threshold_expression 'I > 2\s(I)'
_cod_data_source_file ja7b09460_si_001.cif
_cod_data_source_block cmpd_2K2
_cod_original_cell_volume 3830.8(15)
_cod_database_code 4126655
_shelx_shelxl_version_number 2014/7
_shelx_space_group_comment
;
The symmetry employed for this shelxl refinement is uniquely defined
by the following loop, which should always be used as a source of
symmetry information in preference to the above space-group names.
They are only intended as comments.
;
_shelx_estimated_absorpt_t_min 0.822
_shelx_estimated_absorpt_t_max 0.931

loop_
_space_group_symop_operation_xyz
'x, y, z'
'-x, y+1/2, -z+1/2'
'-x, -y, -z'
'x, -y-1/2, z-1/2'

loop_
_atom_site_label
_atom_site_type_symbol
_atom_site_fract_x
_atom_site_fract_y
_atom_site_fract_z
_atom_site_U_iso_or_equiv
_atom_site_adp_type
_atom_site_occupancy
_atom_site_site_symmetry_order
_atom_site_calc_flag
_atom_site_refinement_flags_posn
_atom_site_refinement_flags_adp
_atom_site_refinement_flags_occupancy
_atom_site_disorder_assembly
_atom_site_disorder_group
K1 K 0.30782(3) 0.41316(2) 0.65541(2) 0.02499(10) Uani 1 1 d . . . . .
Si1 Si 0.85101(3) 0.40820(2) 0.80811(3) 0.01612(10) Uani 1 1 d . . . . .
C1 C 0.59138(10) 0.47920(8) 0.56725(9) 0.0145(3) Uani 1 1 d . . . . .
C2 C 0.51380(10) 0.42522(8) 0.54309(9) 0.0141(3) Uani 1 1 d . . . . .
C3 C 0.45069(11) 0.30306(9) 0.56025(10) 0.0189(3) Uani 1 1 d . . . . .
C4 C 0.46349(13) 0.22847(9) 0.59819(11) 0.0268(4) Uani 1 1 d . . . . .
H4 H 0.5255 0.2131 0.6406 0.032 Uiso 1 1 calc R U . . .
C5 C 0.38788(14) 0.17733(10) 0.57509(11) 0.0297(4) Uani 1 1 d . . . . .
H5 H 0.3983 0.1271 0.6008 0.036 Uiso 1 1 calc R U . . .
C6 C 0.29592(13) 0.19948(10) 0.51386(12) 0.0287(4) Uani 1 1 d . . . . .
H6 H 0.2435 0.1647 0.4989 0.034 Uiso 1 1 calc R U . . .
C7 C 0.28142(12) 0.27185(10) 0.47516(11) 0.0249(3) Uani 1 1 d . . . . .
H7 H 0.2186 0.2863 0.4336 0.030 Uiso 1 1 calc R U . . .
C8 C 0.35753(11) 0.32486(9) 0.49577(10) 0.0189(3) Uani 1 1 d . . . . .
C9 C 0.41901(10) 0.44718(8) 0.47528(9) 0.0139(3) Uani 1 1 d . . . . .
C1B C 0.52738(10) 0.35437(8) 0.58310(9) 0.0183(3) Uani 0.5 1 d . . P A 1
H1B H 0.5893 0.3400 0.6266 0.022 Uiso 0.5 1 calc R U P A 1
C2B C 0.34368(9) 0.39733(8) 0.45394(9) 0.0172(3) Uani 0.5 1 d . . P B 1
H2B H 0.2817 0.4118 0.4106 0.021 Uiso 0.5 1 calc R U P B 1
N1A N 0.52738(10) 0.35437(8) 0.58310(9) 0.0183(3) Uani 0.5 1 d . . P A 2
N2A N 0.34368(9) 0.39733(8) 0.45394(9) 0.0172(3) Uani 0.5 1 d . . P B 2
C10 C 0.67899(10) 0.45855(8) 0.64049(10) 0.0163(3) Uani 1 1 d . . . . .
C11 C 0.75041(11) 0.43768(9) 0.70454(10) 0.0198(3) Uani 1 1 d . . . . .
O1_1 O 0.46129(9) 0.36087(7) 0.81087(8) 0.0284(3) Uani 1 1 d . . . . .
O2_1 O 0.28164(9) 0.28836(6) 0.75498(8) 0.0306(3) Uani 1 1 d . . . . .
O3_1 O 0.13057(9) 0.33221(7) 0.58709(9) 0.0322(3) Uani 1 1 d . . . . .
O4_1 O 0.13584(8) 0.48733(7) 0.52408(8) 0.0283(3) Uani 1 1 d . . . . .
O5_1 O 0.31657(8) 0.55817(6) 0.59647(8) 0.0241(2) Uani 1 1 d . . . . .
O6_1 O 0.46738(8) 0.51643(6) 0.76076(8) 0.0238(2) Uani 1 1 d . . . . .
C1_1 C 0.55078(12) 0.47013(10) 0.80466(12) 0.0287(4) Uani 1 1 d . . . . .
H1A_1 H 0.6064 0.5030 0.8409 0.034 Uiso 1 1 calc R U . . .
H1B_1 H 0.5665 0.4422 0.7580 0.034 Uiso 1 1 calc R U . . .
C2_1 C 0.53110(13) 0.41410(10) 0.86640(12) 0.0306(4) Uani 1 1 d . . . . .
H2A_1 H 0.5910 0.3868 0.9048 0.037 Uiso 1 1 calc R U . . .
H2B_1 H 0.5068 0.4415 0.9076 0.037 Uiso 1 1 calc R U . . .
C3_1 C 0.44296(14) 0.30026(10) 0.86225(12) 0.0328(4) Uani 1 1 d . . . . .
H3A_1 H 0.4182 0.3216 0.9065 0.039 Uiso 1 1 calc R U . . .
H3B_1 H 0.5032 0.2718 0.8971 0.039 Uiso 1 1 calc R U . . .
C4_1 C 0.37024(15) 0.24760(10) 0.79659(13) 0.0355(4) Uani 1 1 d . . . . .
H4A_1 H 0.3924 0.2300 0.7489 0.043 Uiso 1 1 calc R U . . .
H4B_1 H 0.3613 0.2019 0.8296 0.043 Uiso 1 1 calc R U . . .
C5_1 C 0.20436(16) 0.23909(10) 0.70240(13) 0.0395(5) Uani 1 1 d . . . . .
H5A_1 H 0.1922 0.2013 0.7432 0.047 Uiso 1 1 calc R U . . .
H5B_1 H 0.2211 0.2106 0.6568 0.047 Uiso 1 1 calc R U . . .
C6_1 C 0.11656(15) 0.28648(11) 0.65455(14) 0.0388(5) Uani 1 1 d . . . . .
H6A_1 H 0.0600 0.2526 0.6252 0.047 Uiso 1 1 calc R U . . .
H6B_1 H 0.1045 0.3199 0.6994 0.047 Uiso 1 1 calc R U . . .
C7_1 C 0.04898(13) 0.37835(11) 0.53712(15) 0.0383(5) Uani 1 1 d . . . . .
H7A_1 H 0.0320 0.4103 0.5801 0.046 Uiso 1 1 calc R U . . .
H7B_1 H -0.0068 0.3451 0.5024 0.046 Uiso 1 1 calc R U . . .
C8_1 C 0.07158(13) 0.42864(11) 0.47240(13) 0.0346(4) Uani 1 1 d . . . . .
H8A_1 H 0.1018 0.3980 0.4384 0.042 Uiso 1 1 calc R U . . .
H8B_1 H 0.0117 0.4519 0.4274 0.042 Uiso 1 1 calc R U . . .
C9_1 C 0.17192(13) 0.53117(11) 0.46868(12) 0.0312(4) Uani 1 1 d . . . . .
H9A_1 H 0.1177 0.5542 0.4163 0.037 Uiso 1 1 calc R U . . .
H9B_1 H 0.2085 0.4974 0.4439 0.037 Uiso 1 1 calc R U . . .
C10_1 C 0.23620(13) 0.59331(10) 0.52626(12) 0.0299(4) Uani 1 1 d . . . . .
H10A_1 H 0.2581 0.6267 0.4878 0.036 Uiso 1 1 calc R U . . .
H10B_1 H 0.2007 0.6255 0.5539 0.036 Uiso 1 1 calc R U . . .
C11_1 C 0.38923(13) 0.61167(9) 0.64704(12) 0.0268(4) Uani 1 1 d . . . . .
H11A_1 H 0.3697 0.6399 0.6910 0.032 Uiso 1 1 calc R U . . .
H11B_1 H 0.3988 0.6495 0.6048 0.032 Uiso 1 1 calc R U . . .
C12_1 C 0.48050(12) 0.56886(9) 0.69757(12) 0.0256(3) Uani 1 1 d . . . . .
H12A_1 H 0.4994 0.5403 0.6534 0.031 Uiso 1 1 calc R U . . .
H12B_1 H 0.5326 0.6056 0.7312 0.031 Uiso 1 1 calc R U . . .
O1_2 O 0.20441(11) 0.47789(7) 0.75500(9) 0.0418(3) Uani 1 1 d . . . . .
C1_2 C 0.21038(16) 0.55960(11) 0.76279(15) 0.0415(5) Uani 1 1 d . . . . .
H1A_2 H 0.1491 0.5816 0.7605 0.050 Uiso 1 1 calc R U . . .
H1B_2 H 0.2252 0.5824 0.7127 0.050 Uiso 1 1 calc R U . . .
C2_2 C 0.29126(18) 0.57433(12) 0.85517(17) 0.0503(6) Uani 1 1 d . . . . .
H2A_2 H 0.2808 0.6230 0.8824 0.060 Uiso 1 1 calc R U . . .
H2B_2 H 0.3541 0.5769 0.8497 0.060 Uiso 1 1 calc R U . . .
C3_2 C 0.28698(19) 0.50550(13) 0.91255(15) 0.0519(6) Uani 1 1 d . . . . .
H3A_2 H 0.3517 0.4825 0.9446 0.062 Uiso 1 1 calc R U . . .
H3B_2 H 0.2615 0.5206 0.9587 0.062 Uiso 1 1 calc R U . . .
C4_2 C 0.21986(16) 0.44972(11) 0.84397(13) 0.0378(4) Uani 1 1 d . . . . .
H4A_2 H 0.2490 0.3978 0.8532 0.045 Uiso 1 1 calc R U . . .
H4B_2 H 0.1580 0.4465 0.8514 0.045 Uiso 1 1 calc R U . . .
C1_3 C 0.92021(11) 0.49865(9) 0.86183(10) 0.0207(3) Uani 1 1 d . . . . .
H1_3 H 0.9811 0.4834 0.9141 0.025 Uiso 1 1 calc R U . . .
C2_3 C 0.86194(12) 0.55001(9) 0.89942(12) 0.0265(4) Uani 1 1 d . . . . .
H2A_3 H 0.8976 0.5976 0.9238 0.040 Uiso 1 1 calc R U . . .
H2B_3 H 0.8512 0.5229 0.9486 0.040 Uiso 1 1 calc R U . . .
H2C_3 H 0.7998 0.5624 0.8499 0.040 Uiso 1 1 calc R U . . .
C3_3 C 0.94668(13) 0.54371(10) 0.79188(12) 0.0298(4) Uani 1 1 d . . . . .
H3A_3 H 0.8878 0.5576 0.7391 0.045 Uiso 1 1 calc R U . . .
H3B_3 H 0.9874 0.5117 0.7711 0.045 Uiso 1 1 calc R U . . .
H3C_3 H 0.9817 0.5905 0.8208 0.045 Uiso 1 1 calc R U . . .
C1_4 C 0.93191(11) 0.34102(9) 0.77702(11) 0.0238(3) Uani 1 1 d . . . . .
H1_4 H 0.9603 0.3728 0.7416 0.029 Uiso 1 1 calc R U . . .
C2_4 C 1.01743(13) 0.30961(12) 0.85977(13) 0.0385(5) Uani 1 1 d . . . . .
H2A_4 H 0.9942 0.2731 0.8934 0.058 Uiso 1 1 calc R U . . .
H2B_4 H 1.0508 0.3522 0.9005 0.058 Uiso 1 1 calc R U . . .
H2C_4 H 1.0621 0.2834 0.8384 0.058 Uiso 1 1 calc R U . . .
C3_4 C 0.87806(15) 0.27504(11) 0.71274(15) 0.0423(5) Uani 1 1 d . . . . .
H3A_4 H 0.9210 0.2500 0.6885 0.063 Uiso 1 1 calc R U . . .
H3B_4 H 0.8217 0.2956 0.6617 0.063 Uiso 1 1 calc R U . . .
H3C_4 H 0.8571 0.2375 0.7470 0.063 Uiso 1 1 calc R U . . .
C1_5 C 0.79767(11) 0.36510(9) 0.88691(11) 0.0225(3) Uani 1 1 d . . . . .
H1_5 H 0.7549 0.4060 0.8944 0.027 Uiso 1 1 calc R U . . .
C2_5 C 0.87031(14) 0.34707(12) 0.98435(13) 0.0385(5) Uani 1 1 d . . . . .
H2A_5 H 0.8358 0.3351 1.0235 0.058 Uiso 1 1 calc R U . . .
H2B_5 H 0.9121 0.3918 1.0093 0.058 Uiso 1 1 calc R U . . .
H2C_5 H 0.9096 0.3028 0.9827 0.058 Uiso 1 1 calc R U . . .
C3_5 C 0.73165(15) 0.29643(10) 0.84510(15) 0.0383(5) Uani 1 1 d . . . . .
H3A_5 H 0.7701 0.2528 0.8398 0.057 Uiso 1 1 calc R U . . .
H3B_5 H 0.6841 0.3103 0.7840 0.057 Uiso 1 1 calc R U . . .
H3C_5 H 0.6984 0.2822 0.8847 0.057 Uiso 1 1 calc R U . . .

loop_
_atom_site_aniso_label
_atom_site_aniso_U_11
_atom_site_aniso_U_22
_atom_site_aniso_U_33
_atom_site_aniso_U_23
_atom_site_aniso_U_13
_atom_site_aniso_U_12
K1 0.03077(19) 0.01968(17) 0.02414(18) 0.00002(13) 0.01052(15) -0.00280(14)
Si1 0.01291(19) 0.01487(19) 0.0155(2) 0.00303(15) 0.00032(15) 0.00105(15)
C1 0.0128(7) 0.0167(7) 0.0123(7) -0.0001(5) 0.0031(5) 0.0027(5)
C2 0.0147(7) 0.0155(7) 0.0110(6) -0.0007(5) 0.0039(5) 0.0024(5)
C3 0.0242(8) 0.0192(7) 0.0139(7) -0.0010(6) 0.0082(6) 0.0005(6)
C4 0.0345(9) 0.0261(8) 0.0165(8) 0.0030(6) 0.0064(7) 0.0000(7)
C5 0.0466(11) 0.0218(8) 0.0220(8) 0.0025(7) 0.0151(8) -0.0056(8)
C6 0.0355(9) 0.0277(9) 0.0282(9) -0.0051(7) 0.0182(8) -0.0121(7)
C7 0.0231(8) 0.0287(9) 0.0260(8) -0.0041(7) 0.0131(7) -0.0035(7)
C8 0.0211(7) 0.0198(7) 0.0176(7) -0.0028(6) 0.0097(6) -0.0006(6)
C9 0.0141(7) 0.0149(7) 0.0118(7) -0.0026(5) 0.0041(5) 0.0024(5)
C1B 0.0191(7) 0.0172(7) 0.0157(7) 0.0016(5) 0.0037(5) 0.0022(5)
C2B 0.0134(6) 0.0177(7) 0.0183(7) -0.0026(5) 0.0039(5) -0.0008(5)
N1A 0.0191(7) 0.0172(7) 0.0157(7) 0.0016(5) 0.0037(5) 0.0022(5)
N2A 0.0134(6) 0.0177(7) 0.0183(7) -0.0026(5) 0.0039(5) -0.0008(5)
C10 0.0168(7) 0.0154(7) 0.0175(7) 0.0001(6) 0.0077(6) -0.0019(6)
C11 0.0161(7) 0.0182(7) 0.0200(8) 0.0029(6) 0.0020(6) -0.0007(6)
O1_1 0.0366(7) 0.0252(6) 0.0256(6) 0.0041(5) 0.0147(5) 0.0034(5)
O2_1 0.0477(8) 0.0161(5) 0.0343(7) -0.0031(5) 0.0231(6) -0.0035(5)
O3_1 0.0356(7) 0.0285(6) 0.0397(7) -0.0073(5) 0.0226(6) -0.0065(5)
O4_1 0.0258(6) 0.0327(6) 0.0275(6) -0.0050(5) 0.0117(5) -0.0033(5)
O5_1 0.0272(6) 0.0197(5) 0.0244(6) 0.0029(4) 0.0092(5) -0.0004(5)
O6_1 0.0234(6) 0.0232(6) 0.0279(6) 0.0006(5) 0.0133(5) 0.0025(5)
C1_1 0.0209(8) 0.0281(9) 0.0350(9) -0.0042(7) 0.0091(7) 0.0050(7)
C2_1 0.0285(9) 0.0336(9) 0.0277(9) -0.0008(7) 0.0090(7) 0.0101(7)
C3_1 0.0462(11) 0.0278(9) 0.0319(9) 0.0114(7) 0.0235(8) 0.0151(8)
C4_1 0.0629(13) 0.0182(8) 0.0398(10) 0.0048(7) 0.0358(10) 0.0075(8)
C5_1 0.0672(14) 0.0224(9) 0.0389(11) -0.0095(8) 0.0316(10) -0.0200(9)
C6_1 0.0473(11) 0.0346(10) 0.0455(11) -0.0140(9) 0.0301(10) -0.0200(9)
C7_1 0.0256(9) 0.0346(10) 0.0562(12) -0.0140(9) 0.0180(9) -0.0059(8)
C8_1 0.0253(9) 0.0352(10) 0.0382(10) -0.0109(8) 0.0070(8) -0.0002(7)
C9_1 0.0284(9) 0.0397(10) 0.0238(9) 0.0060(7) 0.0084(7) 0.0044(8)
C10_1 0.0325(9) 0.0281(9) 0.0285(9) 0.0089(7) 0.0115(8) 0.0057(7)
C11_1 0.0366(9) 0.0174(7) 0.0287(9) -0.0022(6) 0.0156(8) -0.0047(7)
C12_1 0.0280(8) 0.0230(8) 0.0301(9) -0.0056(7) 0.0161(7) -0.0081(7)
O1_2 0.0692(10) 0.0281(7) 0.0324(7) -0.0002(5) 0.0246(7) 0.0024(6)
C1_2 0.0587(13) 0.0295(10) 0.0478(12) 0.0049(9) 0.0332(11) 0.0051(9)
C2_2 0.0600(14) 0.0367(11) 0.0643(15) -0.0103(10) 0.0354(12) -0.0090(10)
C3_2 0.0672(15) 0.0474(13) 0.0404(12) -0.0062(10) 0.0208(11) -0.0073(11)
C4_2 0.0531(12) 0.0307(10) 0.0318(10) 0.0008(8) 0.0194(9) 0.0027(9)
C1_3 0.0168(7) 0.0201(7) 0.0185(7) 0.0018(6) -0.0001(6) -0.0010(6)
C2_3 0.0284(8) 0.0188(8) 0.0275(9) -0.0011(6) 0.0062(7) -0.0009(7)
C3_3 0.0311(9) 0.0252(8) 0.0299(9) 0.0004(7) 0.0089(7) -0.0107(7)
C1_4 0.0235(8) 0.0222(8) 0.0242(8) 0.0039(6) 0.0078(7) 0.0056(6)
C2_4 0.0308(10) 0.0462(11) 0.0357(10) 0.0086(9) 0.0104(8) 0.0225(9)
C3_4 0.0435(11) 0.0332(10) 0.0479(12) -0.0126(9) 0.0158(10) 0.0061(9)
C1_5 0.0202(8) 0.0198(8) 0.0264(8) 0.0057(6) 0.0082(7) 0.0016(6)
C2_5 0.0359(10) 0.0498(12) 0.0300(10) 0.0191(9) 0.0134(8) 0.0088(9)
C3_5 0.0421(11) 0.0226(9) 0.0571(13) -0.0005(8) 0.0272(10) -0.0092(8)

loop_
_atom_type_symbol
_atom_type_description
_atom_type_scat_dispersion_real
_atom_type_scat_dispersion_imag
_atom_type_scat_source
C C 0.0033 0.0016 'International Tables Vol C Tables 4.2.6.8 and 6.1.1.4'
H H 0.0000 0.0000 'International Tables Vol C Tables 4.2.6.8 and 6.1.1.4'
N N 0.0061 0.0033 'International Tables Vol C Tables 4.2.6.8 and 6.1.1.4'
O O 0.0106 0.0060 'International Tables Vol C Tables 4.2.6.8 and 6.1.1.4'
Si Si 0.0817 0.0704 'International Tables Vol C Tables 4.2.6.8 and 6.1.1.4'
K K 0.2009 0.2494 'International Tables Vol C Tables 4.2.6.8 and 6.1.1.4'

loop_
_geom_angle_atom_site_label_1
_geom_angle_atom_site_label_2
_geom_angle_atom_site_label_3
_geom_angle
_geom_angle_site_symmetry_1
_geom_angle_site_symmetry_3
O5_1 K1 O1_1 118.12(4) . .
O5_1 K1 O2_1 162.10(4) . .
O1_1 K1 O2_1 60.21(4) . .
O5_1 K1 O3_1 119.91(4) . .
O1_1 K1 O3_1 120.38(4) . .
O2_1 K1 O3_1 60.44(4) . .
O5_1 K1 O1_2 86.41(4) . .
O1_1 K1 O1_2 94.95(4) . .
O2_1 K1 O1_2 76.23(4) . .
O3_1 K1 O1_2 76.33(4) . .
O5_1 K1 O4_1 59.56(3) . .
O1_1 K1 O4_1 166.62(4) . .
O2_1 K1 O4_1 117.37(4) . .
O3_1 K1 O4_1 60.35(4) . .
O1_2 K1 O4_1 71.99(4) . .
O5_1 K1 O6_1 59.07(3) . .
O1_1 K1 O6_1 59.23(4) . .
O2_1 K1 O6_1 114.89(4) . .
O3_1 K1 O6_1 163.55(3) . .
O1_2 K1 O6_1 87.26(4) . .
O4_1 K1 O6_1 115.79(4) . .
O5_1 K1 C8 96.35(4) . .
O1_1 K1 C8 99.41(4) . .
O2_1 K1 C8 101.51(4) . .
O3_1 K1 C8 86.90(4) . .
O1_2 K1 C8 161.92(4) . .
O4_1 K1 C8 93.97(4) . .
O6_1 K1 C8 109.53(4) . .
O5_1 K1 N2A 73.02(3) . .
O1_1 K1 N2A 114.21(4) . .
O2_1 K1 N2A 124.65(4) . .
O3_1 K1 N2A 94.59(4) . .
O1_2 K1 N2A 149.69(4) . .
O4_1 K1 N2A 78.37(4) . .
O6_1 K1 N2A 100.27(3) . .
C8 K1 N2A 23.77(3) . .
O5_1 K1 C2B 73.02(3) . .
O1_1 K1 C2B 114.21(4) . .
O2_1 K1 C2B 124.65(4) . .
O3_1 K1 C2B 94.59(4) . .
O1_2 K1 C2B 149.69(4) . .
O4_1 K1 C2B 78.37(4) . .
O6_1 K1 C2B 100.27(3) . .
C8 K1 C2B 23.77(3) . .
O5_1 K1 C9_1 42.20(4) . .
O1_1 K1 C9_1 159.92(4) . .
O2_1 K1 C9_1 139.44(4) . .
O3_1 K1 C9_1 79.65(4) . .
O1_2 K1 C9_1 88.32(4) . .
O4_1 K1 C9_1 23.28(4) . .
O6_1 K1 C9_1 101.27(4) . .
C8 K1 C9_1 81.97(4) . .
N2A K1 C9_1 61.47(4) . .
C2B K1 C9_1 61.47(4) . .
O5_1 K1 C4_1 159.72(4) . .
O1_1 K1 C4_1 41.81(4) . .
O2_1 K1 C4_1 22.38(4) . .
O3_1 K1 C4_1 79.15(5) . .
O1_2 K1 C4_1 92.13(4) . .
O4_1 K1 C4_1 138.73(4) . .
O6_1 K1 C4_1 100.67(4) . .
C8 K1 C4_1 91.29(4) . .
N2A K1 C4_1 114.82(4) . .
C2B K1 C4_1 114.82(4) . .
C9_1 K1 C4_1 158.05(5) . .
C11 Si1 C1_5 106.58(7) . .
C11 Si1 C1_3 106.72(7) . .
C1_5 Si1 C1_3 109.67(7) . .
C11 Si1 C1_4 109.58(7) . .
C1_5 Si1 C1_4 114.72(7) . .
C1_3 Si1 C1_4 109.27(7) . .
C10 C1 C9 120.40(13) . 3_666
C10 C1 C2 116.96(13) . .
C9 C1 C2 122.52(12) 3_666 .
N1A C2 C1 120.82(13) . .
C1B C2 C1 120.82(13) . .
N1A C2 C9 120.06(13) . .
C1B C2 C9 120.06(13) . .
C1 C2 C9 119.12(13) . .
N1A C3 C4 121.28(14) . .
C1B C3 C4 121.28(14) . .
N1A C3 C8 120.05(13) . .
C1B C3 C8 120.05(13) . .
C4 C3 C8 118.66(14) . .
C5 C4 C3 121.40(16) . .
C5 C4 H4 119.3 . .
C3 C4 H4 119.3 . .
C4 C5 C6 119.93(16) . .
C4 C5 H5 120.0 . .
C6 C5 H5 120.0 . .
C7 C6 C5 119.92(16) . .
C7 C6 H6 120.0 . .
C5 C6 H6 120.0 . .
C6 C7 C8 121.56(16) . .
C6 C7 H7 119.2 . .
C8 C7 H7 119.2 . .
N2A C8 C7 121.63(14) . .
C2B C8 C7 121.63(14) . .
N2A C8 C3 119.88(13) . .
C2B C8 C3 119.88(13) . .
C7 C8 C3 118.48(14) . .
N2A C8 K1 84.74(9) . .
C2B C8 K1 84.74(9) . .
C7 C8 K1 93.85(9) . .
C3 C8 K1 92.05(9) . .
N2A C9 C1 121.96(13) . 3_666
C2B C9 C1 121.96(13) . 3_666
N2A C9 C2 119.74(13) . .
C2B C9 C2 119.74(13) . .
C1 C9 C2 118.30(13) 3_666 .
C2 C1B C3 120.13(13) . .
C2 C1B H1B 119.9 . .
C3 C1B H1B 119.9 . .
C9 C2B C8 120.11(13) . .
C9 C2B K1 98.25(9) . .
C8 C2B K1 71.50(8) . .
C9 C2B H2B 119.9 . .
C8 C2B H2B 119.9 . .
K1 C2B H2B 100.0 . .
C2 N1A C3 120.13(13) . .
C9 N2A C8 120.11(13) . .
C9 N2A K1 98.25(9) . .
C8 N2A K1 71.50(8) . .
C11 C10 C1 175.95(16) . .
C10 C11 Si1 174.14(15) . .
C2_1 O1_1 C3_1 113.20(13) . .
C2_1 O1_1 K1 119.37(9) . .
C3_1 O1_1 K1 117.67(10) . .
C5_1 O2_1 C4_1 112.02(14) . .
C5_1 O2_1 K1 113.80(10) . .
C4_1 O2_1 K1 109.13(10) . .
C6_1 O3_1 C7_1 112.36(14) . .
C6_1 O3_1 K1 113.18(11) . .
C7_1 O3_1 K1 114.41(10) . .
C8_1 O4_1 C9_1 111.70(13) . .
C8_1 O4_1 K1 107.84(10) . .
C9_1 O4_1 K1 103.01(9) . .
C10_1 O5_1 C11_1 112.99(12) . .
C10_1 O5_1 K1 121.78(9) . .
C11_1 O5_1 K1 123.21(9) . .
C1_1 O6_1 C12_1 111.14(12) . .
C1_1 O6_1 K1 107.51(9) . .
C12_1 O6_1 K1 107.68(9) . .
O6_1 C1_1 C2_1 108.66(14) . .
O6_1 C1_1 H1A_1 110.0 . .
C2_1 C1_1 H1A_1 110.0 . .
O6_1 C1_1 H1B_1 110.0 . .
C2_1 C1_1 H1B_1 110.0 . .
H1A_1 C1_1 H1B_1 108.3 . .
O1_1 C2_1 C1_1 108.20(14) . .
O1_1 C2_1 H2A_1 110.1 . .
C1_1 C2_1 H2A_1 110.1 . .
O1_1 C2_1 H2B_1 110.1 . .
C1_1 C2_1 H2B_1 110.1 . .
H2A_1 C2_1 H2B_1 108.4 . .
O1_1 C3_1 C4_1 108.19(14) . .
O1_1 C3_1 H3A_1 110.1 . .
C4_1 C3_1 H3A_1 110.1 . .
O1_1 C3_1 H3B_1 110.1 . .
C4_1 C3_1 H3B_1 110.1 . .
H3A_1 C3_1 H3B_1 108.4 . .
O2_1 C4_1 C3_1 108.37(14) . .
O2_1 C4_1 K1 48.49(7) . .
C3_1 C4_1 K1 83.08(9) . .
O2_1 C4_1 H4A_1 110.0 . .
C3_1 C4_1 H4A_1 110.0 . .
K1 C4_1 H4A_1 81.6 . .
O2_1 C4_1 H4B_1 110.0 . .
C3_1 C4_1 H4B_1 110.0 . .
K1 C4_1 H4B_1 158.4 . .
H4A_1 C4_1 H4B_1 108.4 . .
O2_1 C5_1 C6_1 108.95(15) . .
O2_1 C5_1 H5A_1 109.9 . .
C6_1 C5_1 H5A_1 109.9 . .
O2_1 C5_1 H5B_1 109.9 . .
C6_1 C5_1 H5B_1 109.9 . .
H5A_1 C5_1 H5B_1 108.3 . .
O3_1 C6_1 C5_1 108.91(15) . .
O3_1 C6_1 H6A_1 109.9 . .
C5_1 C6_1 H6A_1 109.9 . .
O3_1 C6_1 H6B_1 109.9 . .
C5_1 C6_1 H6B_1 109.9 . .
H6A_1 C6_1 H6B_1 108.3 . .
O3_1 C7_1 C8_1 109.22(15) . .
O3_1 C7_1 H7A_1 109.8 . .
C8_1 C7_1 H7A_1 109.8 . .
O3_1 C7_1 H7B_1 109.8 . .
C8_1 C7_1 H7B_1 109.8 . .
H7A_1 C7_1 H7B_1 108.3 . .
O4_1 C8_1 C7_1 108.42(15) . .
O4_1 C8_1 H8A_1 110.0 . .
C7_1 C8_1 H8A_1 110.0 . .
O4_1 C8_1 H8B_1 110.0 . .
C7_1 C8_1 H8B_1 110.0 . .
H8A_1 C8_1 H8B_1 108.4 . .
O4_1 C9_1 C10_1 108.96(14) . .
O4_1 C9_1 K1 53.71(8) . .
C10_1 C9_1 K1 83.50(9) . .
O4_1 C9_1 H9A_1 109.9 . .
C10_1 C9_1 H9A_1 109.9 . .
K1 C9_1 H9A_1 162.5 . .
O4_1 C9_1 H9B_1 109.9 . .
C10_1 C9_1 H9B_1 109.9 . .
K1 C9_1 H9B_1 75.9 . .
H9A_1 C9_1 H9B_1 108.3 . .
O5_1 C10_1 C9_1 108.30(14) . .
O5_1 C10_1 H10A_1 110.0 . .
C9_1 C10_1 H10A_1 110.0 . .
O5_1 C10_1 H10B_1 110.0 . .
C9_1 C10_1 H10B_1 110.0 . .
H10A_1 C10_1 H10B_1 108.4 . .
O5_1 C11_1 C12_1 108.69(13) . .
O5_1 C11_1 H11A_1 110.0 . .
C12_1 C11_1 H11A_1 110.0 . .
O5_1 C11_1 H11B_1 110.0 . .
C12_1 C11_1 H11B_1 110.0 . .
H11A_1 C11_1 H11B_1 108.3 . .
O6_1 C12_1 C11_1 109.77(13) . .
O6_1 C12_1 H12A_1 109.7 . .
C11_1 C12_1 H12A_1 109.7 . .
O6_1 C12_1 H12B_1 109.7 . .
C11_1 C12_1 H12B_1 109.7 . .
H12A_1 C12_1 H12B_1 108.2 . .
C4_2 O1_2 C1_2 106.09(14) . .
C4_2 O1_2 K1 120.18(11) . .
C1_2 O1_2 K1 114.21(11) . .
O1_2 C1_2 C2_2 104.59(16) . .
O1_2 C1_2 H1A_2 110.8 . .
C2_2 C1_2 H1A_2 110.8 . .
O1_2 C1_2 H1B_2 110.8 . .
C2_2 C1_2 H1B_2 110.8 . .
H1A_2 C1_2 H1B_2 108.9 . .
C1_2 C2_2 C3_2 103.65(17) . .
C1_2 C2_2 H2A_2 111.0 . .
C3_2 C2_2 H2A_2 111.0 . .
C1_2 C2_2 H2B_2 111.0 . .
C3_2 C2_2 H2B_2 111.0 . .
H2A_2 C2_2 H2B_2 109.0 . .
C4_2 C3_2 C2_2 104.54(18) . .
C4_2 C3_2 H3A_2 110.8 . .
C2_2 C3_2 H3A_2 110.8 . .
C4_2 C3_2 H3B_2 110.8 . .
C2_2 C3_2 H3B_2 110.8 . .
H3A_2 C3_2 H3B_2 108.9 . .
O1_2 C4_2 C3_2 106.96(16) . .
O1_2 C4_2 H4A_2 110.3 . .
C3_2 C4_2 H4A_2 110.3 . .
O1_2 C4_2 H4B_2 110.3 . .
C3_2 C4_2 H4B_2 110.3 . .
H4A_2 C4_2 H4B_2 108.6 . .
C2_3 C1_3 C3_3 109.88(13) . .
C2_3 C1_3 Si1 110.97(11) . .
C3_3 C1_3 Si1 110.79(11) . .
C2_3 C1_3 H1_3 108.4 . .
C3_3 C1_3 H1_3 108.4 . .
Si1 C1_3 H1_3 108.4 . .
C1_3 C2_3 H2A_3 109.5 . .
C1_3 C2_3 H2B_3 109.5 . .
H2A_3 C2_3 H2B_3 109.5 . .
C1_3 C2_3 H2C_3 109.5 . .
H2A_3 C2_3 H2C_3 109.5 . .
H2B_3 C2_3 H2C_3 109.5 . .
C1_3 C3_3 H3A_3 109.5 . .
C1_3 C3_3 H3B_3 109.5 . .
H3A_3 C3_3 H3B_3 109.5 . .
C1_3 C3_3 H3C_3 109.5 . .
H3A_3 C3_3 H3C_3 109.5 . .
H3B_3 C3_3 H3C_3 109.5 . .
C2_4 C1_4 C3_4 110.31(15) . .
C2_4 C1_4 Si1 114.22(12) . .
C3_4 C1_4 Si1 113.96(12) . .
C2_4 C1_4 H1_4 105.8 . .
C3_4 C1_4 H1_4 105.8 . .
Si1 C1_4 H1_4 105.8 . .
C1_4 C2_4 H2A_4 109.5 . .
C1_4 C2_4 H2B_4 109.5 . .
H2A_4 C2_4 H2B_4 109.5 . .
C1_4 C2_4 H2C_4 109.5 . .
H2A_4 C2_4 H2C_4 109.5 . .
H2B_4 C2_4 H2C_4 109.5 . .
C1_4 C3_4 H3A_4 109.5 . .
C1_4 C3_4 H3B_4 109.5 . .
H3A_4 C3_4 H3B_4 109.5 . .
C1_4 C3_4 H3C_4 109.5 . .
H3A_4 C3_4 H3C_4 109.5 . .
H3B_4 C3_4 H3C_4 109.5 . .
C3_5 C1_5 C2_5 111.16(15) . .
C3_5 C1_5 Si1 113.57(12) . .
C2_5 C1_5 Si1 115.12(12) . .
C3_5 C1_5 H1_5 105.3 . .
C2_5 C1_5 H1_5 105.3 . .
Si1 C1_5 H1_5 105.3 . .
C1_5 C2_5 H2A_5 109.5 . .
C1_5 C2_5 H2B_5 109.5 . .
H2A_5 C2_5 H2B_5 109.5 . .
C1_5 C2_5 H2C_5 109.5 . .
H2A_5 C2_5 H2C_5 109.5 . .
H2B_5 C2_5 H2C_5 109.5 . .
C1_5 C3_5 H3A_5 109.5 . .
C1_5 C3_5 H3B_5 109.5 . .
H3A_5 C3_5 H3B_5 109.5 . .
C1_5 C3_5 H3C_5 109.5 . .
H3A_5 C3_5 H3C_5 109.5 . .
H3B_5 C3_5 H3C_5 109.5 . .

loop_
_geom_bond_atom_site_label_1
_geom_bond_atom_site_label_2
_geom_bond_distance
_geom_bond_site_symmetry_2
K1 O5_1 2.7105(12) .
K1 O1_1 2.7829(13) .
K1 O2_1 2.8034(13) .
K1 O3_1 2.8354(14) .
K1 O1_2 2.8609(15) .
K1 O4_1 2.9091(13) .
K1 O6_1 2.9389(13) .
K1 C8 3.2949(16) .
K1 N2A 3.4599(16) .
K1 C2B 3.4599(16) .
K1 C9_1 3.5165(18) .
K1 C4_1 3.5370(18) .
Si1 C11 1.8137(15) .
Si1 C1_5 1.8923(17) .
Si1 C1_3 1.8936(16) .
Si1 C1_4 1.8944(17) .
C1 C10 1.418(2) .
C1 C9 1.426(2) 3_666
C1 C2 1.431(2) .
C2 N1A 1.3633(19) .
C2 C1B 1.3633(19) .
C2 C9 1.4605(19) .
C3 N1A 1.393(2) .
C3 C1B 1.393(2) .
C3 C4 1.410(2) .
C3 C8 1.425(2) .
C4 C5 1.379(2) .
C4 H4 0.9500 .
C5 C6 1.398(3) .
C5 H5 0.9500 .
C6 C7 1.379(2) .
C6 H6 0.9500 .
C7 C8 1.409(2) .
C7 H7 0.9500 .
C8 N2A 1.400(2) .
C8 C2B 1.400(2) .
C9 N2A 1.3634(19) .
C9 C2B 1.3634(19) .
C9 C1 1.426(2) 3_666
C1B H1B 0.9500 .
C2B H2B 0.9500 .
C10 C11 1.208(2) .
O1_1 C2_1 1.417(2) .
O1_1 C3_1 1.426(2) .
O2_1 C5_1 1.422(2) .
O2_1 C4_1 1.425(2) .
O3_1 C6_1 1.416(2) .
O3_1 C7_1 1.420(2) .
O4_1 C8_1 1.423(2) .
O4_1 C9_1 1.426(2) .
O5_1 C10_1 1.420(2) .
O5_1 C11_1 1.420(2) .
O6_1 C1_1 1.4237(19) .
O6_1 C12_1 1.426(2) .
C1_1 C2_1 1.493(3) .
C1_1 H1A_1 0.9900 .
C1_1 H1B_1 0.9900 .
C2_1 H2A_1 0.9900 .
C2_1 H2B_1 0.9900 .
C3_1 C4_1 1.491(3) .
C3_1 H3A_1 0.9900 .
C3_1 H3B_1 0.9900 .
C4_1 H4A_1 0.9900 .
C4_1 H4B_1 0.9900 .
C5_1 C6_1 1.489(3) .
C5_1 H5A_1 0.9900 .
C5_1 H5B_1 0.9900 .
C6_1 H6A_1 0.9900 .
C6_1 H6B_1 0.9900 .
C7_1 C8_1 1.488(3) .
C7_1 H7A_1 0.9900 .
C7_1 H7B_1 0.9900 .
C8_1 H8A_1 0.9900 .
C8_1 H8B_1 0.9900 .
C9_1 C10_1 1.497(3) .
C9_1 H9A_1 0.9900 .
C9_1 H9B_1 0.9900 .
C10_1 H10A_1 0.9900 .
C10_1 H10B_1 0.9900 .
C11_1 C12_1 1.491(2) .
C11_1 H11A_1 0.9900 .
C11_1 H11B_1 0.9900 .
C12_1 H12A_1 0.9900 .
C12_1 H12B_1 0.9900 .
O1_2 C4_2 1.423(2) .
O1_2 C1_2 1.426(2) .
C1_2 C2_2 1.511(3) .
C1_2 H1A_2 0.9900 .
C1_2 H1B_2 0.9900 .
C2_2 C3_2 1.521(3) .
C2_2 H2A_2 0.9900 .
C2_2 H2B_2 0.9900 .
C3_2 C4_2 1.509(3) .
C3_2 H3A_2 0.9900 .
C3_2 H3B_2 0.9900 .
C4_2 H4A_2 0.9900 .
C4_2 H4B_2 0.9900 .
C1_3 C2_3 1.533(2) .
C1_3 C3_3 1.536(2) .
C1_3 H1_3 1.0000 .
C2_3 H2A_3 0.9800 .
C2_3 H2B_3 0.9800 .
C2_3 H2C_3 0.9800 .
C3_3 H3A_3 0.9800 .
C3_3 H3B_3 0.9800 .
C3_3 H3C_3 0.9800 .
C1_4 C2_4 1.531(2) .
C1_4 C3_4 1.536(2) .
C1_4 H1_4 1.0000 .
C2_4 H2A_4 0.9800 .
C2_4 H2B_4 0.9800 .
C2_4 H2C_4 0.9800 .
C3_4 H3A_4 0.9800 .
C3_4 H3B_4 0.9800 .
C3_4 H3C_4 0.9800 .
C1_5 C3_5 1.529(2) .
C1_5 C2_5 1.531(2) .
C1_5 H1_5 1.0000 .
C2_5 H2A_5 0.9800 .
C2_5 H2B_5 0.9800 .
C2_5 H2C_5 0.9800 .
C3_5 H3A_5 0.9800 .
C3_5 H3B_5 0.9800 .
C3_5 H3C_5 0.9800 .

loop_
_geom_torsion_atom_site_label_1
_geom_torsion_atom_site_label_2
_geom_torsion_atom_site_label_3
_geom_torsion_atom_site_label_4
_geom_torsion
_geom_torsion_site_symmetry_1
_geom_torsion_site_symmetry_4
C10 C1 C2 N1A -6.2(2) . .
C9 C1 C2 N1A 177.78(13) 3_666 .
C10 C1 C2 C1B -6.2(2) . .
C9 C1 C2 C1B 177.78(13) 3_666 .
C10 C1 C2 C9 173.23(12) . .
C9 C1 C2 C9 -2.8(2) 3_666 .
N1A C3 C4 C5 -179.43(15) . .
C1B C3 C4 C5 -179.43(15) . .
C8 C3 C4 C5 -0.9(2) . .
C3 C4 C5 C6 -0.9(3) . .
C4 C5 C6 C7 1.4(3) . .
C5 C6 C7 C8 0.0(3) . .
C6 C7 C8 N2A 177.59(15) . .
C6 C7 C8 C2B 177.59(15) . .
C6 C7 C8 C3 -1.8(2) . .
C6 C7 C8 K1 -96.23(15) . .
N1A C3 C8 N2A 1.4(2) . .
C4 C3 C8 N2A -177.18(14) . .
C1B C3 C8 C2B 1.4(2) . .
C4 C3 C8 C2B -177.18(14) . .
N1A C3 C8 C7 -179.23(14) . .
C1B C3 C8 C7 -179.23(14) . .
C4 C3 C8 C7 2.2(2) . .
N1A C3 C8 K1 -83.73(13) . .
C1B C3 C8 K1 -83.73(13) . .
C4 C3 C8 K1 97.71(13) . .
N1A C2 C9 N2A 1.7(2) . .
C1 C2 C9 N2A -177.76(13) . .
C1B C2 C9 C2B 1.7(2) . .
C1 C2 C9 C2B -177.76(13) . .
N1A C2 C9 C1 -177.90(13) . 3_666
C1B C2 C9 C1 -177.90(13) . 3_666
C1 C2 C9 C1 2.7(2) . 3_666
C1 C2 C1B C3 178.68(13) . .
C9 C2 C1B C3 -0.7(2) . .
C4 C3 C1B C2 177.77(14) . .
C8 C3 C1B C2 -0.7(2) . .
C1 C9 C2B C8 178.51(13) 3_666 .
C2 C9 C2B C8 -1.0(2) . .
C1 C9 C2B K1 -108.15(13) 3_666 .
C2 C9 C2B K1 72.29(13) . .
C7 C8 C2B C9 -179.81(14) . .
C3 C8 C2B C9 -0.4(2) . .
K1 C8 C2B C9 88.90(13) . .
C7 C8 C2B K1 91.29(14) . .
C3 C8 C2B K1 -89.34(13) . .
C1 C2 N1A C3 178.68(13) . .
C9 C2 N1A C3 -0.7(2) . .
C4 C3 N1A C2 177.77(14) . .
C8 C3 N1A C2 -0.7(2) . .
C1 C9 N2A C8 178.51(13) 3_666 .
C2 C9 N2A C8 -1.0(2) . .
C1 C9 N2A K1 -108.15(13) 3_666 .
C2 C9 N2A K1 72.29(13) . .
C7 C8 N2A C9 -179.81(14) . .
C3 C8 N2A C9 -0.4(2) . .
K1 C8 N2A C9 88.90(13) . .
C7 C8 N2A K1 91.29(14) . .
C3 C8 N2A K1 -89.34(13) . .
C12_1 O6_1 C1_1 C2_1 -177.35(13) . .
K1 O6_1 C1_1 C2_1 -59.74(14) . .
C3_1 O1_1 C2_1 C1_1 174.74(13) . .
K1 O1_1 C2_1 C1_1 -40.07(16) . .
O6_1 C1_1 C2_1 O1_1 68.39(17) . .
C2_1 O1_1 C3_1 C4_1 -178.95(14) . .
K1 O1_1 C3_1 C4_1 35.22(16) . .
C5_1 O2_1 C4_1 C3_1 -170.67(14) . .
K1 O2_1 C4_1 C3_1 62.38(14) . .
C5_1 O2_1 C4_1 K1 126.95(14) . .
O1_1 C3_1 C4_1 O2_1 -65.83(17) . .
O1_1 C3_1 C4_1 K1 -23.88(11) . .
C4_1 O2_1 C5_1 C6_1 -175.04(14) . .
K1 O2_1 C5_1 C6_1 -50.65(16) . .
C7_1 O3_1 C6_1 C5_1 179.00(14) . .
K1 O3_1 C6_1 C5_1 -49.52(16) . .
O2_1 C5_1 C6_1 O3_1 67.94(18) . .
C6_1 O3_1 C7_1 C8_1 176.02(14) . .
K1 O3_1 C7_1 C8_1 45.16(17) . .
C9_1 O4_1 C8_1 C7_1 171.49(14) . .
K1 O4_1 C8_1 C7_1 58.99(15) . .
O3_1 C7_1 C8_1 O4_1 -72.88(18) . .
C8_1 O4_1 C9_1 C10_1 178.13(14) . .
K1 O4_1 C9_1 C10_1 -66.38(14) . .
C8_1 O4_1 C9_1 K1 -115.50(13) . .
C11_1 O5_1 C10_1 C9_1 171.36(13) . .
K1 O5_1 C10_1 C9_1 -24.34(17) . .
O4_1 C9_1 C10_1 O5_1 63.78(18) . .
K1 C9_1 C10_1 O5_1 15.77(11) . .
C10_1 O5_1 C11_1 C12_1 -162.73(14) . .
K1 O5_1 C11_1 C12_1 33.22(17) . .
C1_1 O6_1 C12_1 C11_1 175.18(13) . .
K1 O6_1 C12_1 C11_1 57.68(13) . .
O5_1 C11_1 C12_1 O6_1 -61.65(17) . .
C4_2 O1_2 C1_2 C2_2 38.9(2) . .
K1 O1_2 C1_2 C2_2 -95.78(15) . .
O1_2 C1_2 C2_2 C3_2 -30.8(2) . .
C1_2 C2_2 C3_2 C4_2 11.8(2) . .
C1_2 O1_2 C4_2 C3_2 -31.3(2) . .
K1 O1_2 C4_2 C3_2 100.10(16) . .
C2_2 C3_2 C4_2 O1_2 11.0(2) . .
C11 Si1 C1_3 C2_3 68.98(12) . .
C1_5 Si1 C1_3 C2_3 -46.08(12) . .
C1_4 Si1 C1_3 C2_3 -172.62(10) . .
C11 Si1 C1_3 C3_3 -53.37(13) . .
C1_5 Si1 C1_3 C3_3 -168.43(11) . .
C1_4 Si1 C1_3 C3_3 65.03(13) . .
C11 Si1 C1_4 C2_4 -177.58(13) . .
C1_5 Si1 C1_4 C2_4 -57.78(15) . .
C1_3 Si1 C1_4 C2_4 65.82(15) . .
C11 Si1 C1_4 C3_4 -49.52(15) . .
C1_5 Si1 C1_4 C3_4 70.28(15) . .
C1_3 Si1 C1_4 C3_4 -166.12(13) . .
C11 Si1 C1_5 C3_5 58.84(14) . .
C1_3 Si1 C1_5 C3_5 173.99(12) . .
C1_4 Si1 C1_5 C3_5 -62.62(14) . .
C11 Si1 C1_5 C2_5 -171.42(13) . .
C1_3 Si1 C1_5 C2_5 -56.26(15) . .
C1_4 Si1 C1_5 C2_5 67.13(15) . .
